data_1524401
loop_
_publ_author_name
'Gerardin, R.'
'Alebouyeh, A.'
'Jeannot, F.'
'Courtois, A.'
'Malaman, B.'
'Evrard, O.'

_publ_section_title
;
 Sur l'existence des oxydes rhomboedriques A(III) B(III) B'(III) O4
;
_journal_name_full 'Materials Research Bulletin'
_journal_page_first 647
_journal_page_last 655
_journal_volume 15
_journal_year 1980
_chemical_formula_sum 'Fe1.75 In O4 Si0.25'
_chemical_name_systematic 'In Fe1.75 Si0.25 O4'
_space_group_IT_number 166
_symmetry_space_group_name_Hall '-R 3 2"'
_symmetry_space_group_name_H-M 'R -3 m :H'
_cell_angle_alpha 90
_cell_angle_beta 90
_cell_angle_gamma 120
_cell_formula_units_Z 3
_cell_length_a 3.303
_cell_length_b 3.303
_cell_length_c 26.264
_cell_volume 248.147
_citation_journal_id_ASTM MRBUAC
_cod_data_source_file Gerardin_MRBUAC_1980_435.cif
_cod_data_source_block Fe1.75In1O4Si0.25
_cod_original_cell_volume 248.1468
_cod_original_formula_sum 'Fe1.75 In1 O4 Si0.25'
_cod_database_code 1524401

loop_
_symmetry_equiv_pos_as_xyz
x,y,z
-y,x-y,z
-x+y,-x,z
y,x,-z
-x,-x+y,-z
x-y,-y,-z
-x,-y,-z
y,-x+y,-z
x-y,x,-z
-y,-x,z
x,x-y,z
-x+y,y,z
x+2/3,y+1/3,z+1/3
-y+2/3,x-y+1/3,z+1/3
-x+y+2/3,-x+1/3,z+1/3
y+2/3,x+1/3,-z+1/3
-x+2/3,-x+y+1/3,-z+1/3
x-y+2/3,-y+1/3,-z+1/3
-x+2/3,-y+1/3,-z+1/3
y+2/3,-x+y+1/3,-z+1/3
x-y+2/3,x+1/3,-z+1/3
-y+2/3,-x+1/3,z+1/3
x+2/3,x-y+1/3,z+1/3
-x+y+2/3,y+1/3,z+1/3
x+1/3,y+2/3,z+2/3
-y+1/3,x-y+2/3,z+2/3
-x+y+1/3,-x+2/3,z+2/3
y+1/3,x+2/3,-z+2/3
-x+1/3,-x+y+2/3,-z+2/3
x-y+1/3,-y+2/3,-z+2/3
-x+1/3,-y+2/3,-z+2/3
y+1/3,-x+y+2/3,-z+2/3
x-y+1/3,x+2/3,-z+2/3
-y+1/3,-x+2/3,z+2/3
x+1/3,x-y+2/3,z+2/3
-x+y+1/3,y+2/3,z+2/3

loop_
_atom_site_label
_atom_site_type_symbol
_atom_site_fract_x
_atom_site_fract_y
_atom_site_fract_z
_atom_site_occupancy
_atom_site_U_iso_or_equiv
O2 O-2 0 0 0.1285 1 0.0
O1 O-2 0 0 0.2925 1 0.0
In1 In+3 0 0 0 1 0.0
Fe1 Fe+3 0 0 0.2168 0.25 0.0
Fe2 Fe+2 0 0 0.2168 0.625 0.0
Si1 Si+4 0 0 0.2168 0.125 0.0
